data_7000996
loop_
_publ_author_name
'Ohlin, C. Andr\'e'
'Villa, Eric M.'
'Fettinger, James C.'
'Casey, William H.'

_publ_section_title
;
 A new titanoniobate ion---completing the series [Nb10O28]6&#x2212;,
 [TiNb9O28]7&#x2212; and [Ti2Nb8O28]8&#x2212;
;
_journal_issue 15
_journal_name_full 'Dalton Transactions'
_journal_page_first 2677
_journal_page_last 2678
_journal_paper_doi 10.1039/b900465c
_journal_year 2009
_chemical_formula_moiety 'Nb9 O28 Ti, 7(C4 H12 N), 22(H2 O)'
_chemical_formula_sum 'C28 H128 N7 Nb9 O50 Ti'
_chemical_formula_weight 2247.46
_chemical_name_systematic
;
?
;
_space_group_IT_number 2
_symmetry_cell_setting triclinic
_symmetry_space_group_name_Hall '-P 1'
_symmetry_space_group_name_H-M 'P -1'
_atom_sites_solution_hydrogens geom
_atom_sites_solution_primary direct
_atom_sites_solution_secondary difmap
_audit_creation_method SHELXL-97
_cell_angle_alpha 90.020(2)
_cell_angle_beta 105.549(2)
_cell_angle_gamma 89.966(2)
_cell_formula_units_Z 2
_cell_length_a 13.583(2)
_cell_length_b 19.893(4)
_cell_length_c 15.513(3)
_cell_measurement_reflns_used 9642
_cell_measurement_temperature 90(2)
_cell_measurement_theta_max 27.47
_cell_measurement_theta_min 2.94
_cell_volume 4038.3(13)
_computing_cell_refinement 'SAINT (7.46A) (Bruker, 2006)'
_computing_data_collection 'Apex2 (2.2-0) (Bruker, 2007)'
_computing_data_reduction 'SAINT (7.46A) (Bruker, 2006)'
_computing_molecular_graphics 'SHELXTL 5.1, XP (Sheldrick, 1994)'
_computing_publication_material SHELXL97
_computing_structure_refinement 'SHELXL-97 (Sheldrick, 2008)'
_computing_structure_solution 'SHELXS-97 (Sheldrick, 2008)'
_diffrn_ambient_temperature 90(2)
_diffrn_measured_fraction_theta_full 0.995
_diffrn_measured_fraction_theta_max 0.995
_diffrn_measurement_device_type 'Bruker APEX-II CCD'
_diffrn_measurement_method '\f and \w scans'
_diffrn_radiation_monochromator graphite
_diffrn_radiation_source 'fine-focus sealed tube'
_diffrn_radiation_type MoK\a
_diffrn_radiation_wavelength 0.71073
_diffrn_reflns_av_R_equivalents 0.0350
_diffrn_reflns_av_sigmaI/netI 0.0474
_diffrn_reflns_limit_h_max 17
_diffrn_reflns_limit_h_min -17
_diffrn_reflns_limit_k_max 25
_diffrn_reflns_limit_k_min -25
_diffrn_reflns_limit_l_max 20
_diffrn_reflns_limit_l_min -20
_diffrn_reflns_number 35282
_diffrn_reflns_theta_full 27.48
_diffrn_reflns_theta_max 27.48
_diffrn_reflns_theta_min 2.91
_exptl_absorpt_coefficient_mu 1.416
_exptl_absorpt_correction_T_max 0.7477
_exptl_absorpt_correction_T_min 0.5402
_exptl_absorpt_correction_type numerical
_exptl_absorpt_process_details 'SADABS 2008/3 (Sheldrick, 2008)'
_exptl_crystal_colour Colorless
_exptl_crystal_density_diffrn 1.848
_exptl_crystal_density_meas 0
_exptl_crystal_description Block
_exptl_crystal_F_000 2272
_exptl_crystal_size_max 0.50
_exptl_crystal_size_mid 0.35
_exptl_crystal_size_min 0.22
_refine_diff_density_max 2.721
_refine_diff_density_min -1.778
_refine_diff_density_rms 0.151
_refine_ls_extinction_method none
_refine_ls_goodness_of_fit_ref 1.053
_refine_ls_hydrogen_treatment mixed
_refine_ls_matrix_type full
_refine_ls_number_parameters 955
_refine_ls_number_reflns 18438
_refine_ls_number_restraints 54
_refine_ls_restrained_S_all 1.115
_refine_ls_R_factor_all 0.0462
_refine_ls_R_factor_gt 0.0403
_refine_ls_shift/su_max 0.001
_refine_ls_shift/su_mean 0.000
_refine_ls_structure_factor_coef Fsqd
_refine_ls_weighting_details 'calc w=1/[\s^2^(Fo^2^)+(0.0294P)^2^+21.8870P] where P=(Fo^2^+2Fc^2^)/3'
_refine_ls_weighting_scheme calc
_refine_ls_wR_factor_gt 0.1056
_refine_ls_wR_factor_ref 0.1091
_reflns_number_gt 16888
_reflns_number_total 18438
_reflns_threshold_expression >2sigma(I)
_cod_data_source_file b900465c.txt
_cod_data_source_block jf1660ffmi
_cod_depositor_comments
;
The following automatic conversions were performed:
'_symmetry_cell_setting' value 'Triclinic' changed to 'triclinic'
according to '/home/saulius/struct/CIF-dictionaries/cif_core.dic'
dictionary named 'cif_core.dic' version 2.4.1 from
2010-06-29.

'_exptl_absorpt_correction_type' value 'Numerical' changed to
'numerical' according to
'/home/saulius/struct/CIF-dictionaries/cif_core.dic' dictionary named
'cif_core.dic' version 2.4.1 from 2010-06-29.

Automatic conversion script
Id: cif_fix_enum 1527 2010-12-29 10:47:43Z saulius 
;
_cod_original_cell_volume 4038.4(12)
_cod_database_code 7000996

loop_
_symmetry_equiv_pos_as_xyz
'x, y, z'
'-x, -y, -z'

loop_
_atom_site_label
_atom_site_type_symbol
_atom_site_fract_x
_atom_site_fract_y
_atom_site_fract_z
_atom_site_U_iso_or_equiv
_atom_site_adp_type
_atom_site_occupancy
_atom_site_symmetry_multiplicity
_atom_site_calc_flag
_atom_site_refinement_flags
_atom_site_disorder_assembly
_atom_site_disorder_group
Nb1 Nb 0.13039(4) 0.58808(3) 0.22132(3) 0.01291(11) Uani 1 1 d . . .
Nb2 Nb 0.14139(5) 0.75030(4) 0.22961(4) 0.01028(13) Uani 0.50 1 d P A 1
Ti2 Ti 0.14139(5) 0.75030(4) 0.22961(4) 0.01028(13) Uani 0.50 1 d P A 2
Nb3 Nb -0.06449(4) 0.67680(2) 0.09446(3) 0.01099(10) Uani 1 1 d . A .
Nb4 Nb -0.09661(4) 0.59348(3) 0.27154(3) 0.01251(11) Uani 1 1 d . . .
Nb5 Nb 0.10850(4) 0.66635(3) 0.40754(3) 0.01080(10) Uani 1 1 d . A .
Nb6 Nb 0.11564(4) 0.83037(3) 0.41504(3) 0.01283(10) Uani 1 1 d . . .
Nb7 Nb 0.15141(4) 0.91282(3) 0.23972(3) 0.01563(11) Uani 1 1 d . A .
Nb8 Nb -0.05267(4) 0.84089(2) 0.10179(3) 0.01186(10) Uani 1 1 d . . .
Nb9 Nb -0.08759(5) 0.75621(3) 0.27941(4) 0.00989(13) Uani 0.50 1 d P A 1
Ti9 Ti -0.08759(5) 0.75621(3) 0.27941(4) 0.00989(13) Uani 0.50 1 d P A 2
Nb10 Nb -0.07852(4) 0.91798(3) 0.28580(3) 0.01454(11) Uani 1 1 d . A .
O1 O 0.2076(4) 0.5226(2) 0.1990(3) 0.0188(9) Uani 1 1 d . A .
O2 O 0.2080(3) 0.6747(2) 0.2112(3) 0.0162(9) Uani 1 1 d . A .
O3 O 0.0428(3) 0.6126(2) 0.1016(3) 0.0160(9) Uani 1 1 d . A .
O4 O 0.0142(3) 0.54166(19) 0.2444(3) 0.0140(8) Uani 1 1 d . A .
O5 O 0.1834(3) 0.6040(2) 0.3538(3) 0.0149(8) Uani 1 1 d . A .
O6 O 0.2182(3) 0.8225(2) 0.2191(3) 0.0165(9) Uani 1 1 d . . .
O7 O 0.0423(3) 0.7553(2) 0.1083(2) 0.0127(8) Uani 1 1 d . A .
O8 O -0.1255(3) 0.6794(2) -0.0213(3) 0.0153(8) Uani 1 1 d . . .
O9 O -0.1482(3) 0.6171(2) 0.1413(3) 0.0140(8) Uani 1 1 d . A .
O10 O -0.1793(3) 0.5313(2) 0.2900(3) 0.0176(9) Uani 1 1 d . A .
O11 O -0.0068(3) 0.6095(2) 0.3938(3) 0.0146(8) Uani 1 1 d . A .
O12 O 0.1710(3) 0.6591(2) 0.5228(3) 0.0162(8) Uani 1 1 d . . .
O13 O 0.1818(3) 0.7470(2) 0.3652(2) 0.0138(8) Uani 1 1 d . A .
O14 O 0.0222(3) 0.68327(19) 0.2508(3) 0.0112(7) Uani 1 1 d . A .
O15 O 0.1770(3) 0.8291(2) 0.5311(3) 0.0173(9) Uani 1 1 d . A .
O16 O 0.1992(4) 0.8891(2) 0.3680(3) 0.0173(9) Uani 1 1 d . A .
O17 O 0.2408(4) 0.9734(2) 0.2271(3) 0.0259(11) Uani 1 1 d . . .
O18 O 0.0628(3) 0.8979(2) 0.1167(3) 0.0150(8) Uani 1 1 d . A .
O19 O -0.1143(3) 0.8479(2) -0.0134(3) 0.0170(9) Uani 1 1 d . A .
O20 O -0.1287(3) 0.7600(2) 0.1444(2) 0.0113(7) Uani 1 1 d . A .
O21 O -0.1646(3) 0.6839(2) 0.2904(3) 0.0133(8) Uani 1 1 d . A .
O22 O 0.0109(3) 0.7507(2) 0.4011(2) 0.0127(7) Uani 1 1 d . A .
O23 O 0.0307(3) 0.8235(2) 0.2584(3) 0.0140(8) Uani 1 1 d . A .
O24 O 0.0070(3) 0.8935(2) 0.4068(3) 0.0154(9) Uani 1 1 d . A .
O25 O 0.0401(4) 0.9650(2) 0.2658(3) 0.0181(9) Uani 1 1 d . . .
O26 O -0.1278(3) 0.9027(2) 0.1555(3) 0.0161(8) Uani 1 1 d . A .
O27 O -0.1565(3) 0.8315(2) 0.2969(3) 0.0136(8) Uani 1 1 d . . .
O28 O -0.1581(4) 0.9822(2) 0.3072(3) 0.0219(10) Uani 1 1 d . . .
C31 C 0.9912(6) 0.8965(4) 0.6181(5) 0.0294(16) Uani 1 1 d . . .
H31A H 1.0131 0.9362 0.6558 0.044 Uiso 1 1 calc R . .
H31B H 1.0236 0.8966 0.5688 0.044 Uiso 1 1 calc R . .
H31C H 1.0113 0.8557 0.6541 0.044 Uiso 1 1 calc R . .
N31 N 0.8768(5) 0.8977(3) 0.5809(4) 0.0250(13) Uani 1 1 d . . .
C32 C 0.8467(6) 0.9617(4) 0.5312(4) 0.0278(15) Uani 1 1 d . . .
H32A H 0.7722 0.9632 0.5076 0.042 Uiso 1 1 calc R . .
H32B H 0.8785 0.9642 0.4816 0.042 Uiso 1 1 calc R . .
H32C H 0.8694 0.9997 0.5718 0.042 Uiso 1 1 calc R . .
C33 C 0.8461(8) 0.8387(4) 0.5200(5) 0.038(2) Uani 1 1 d . . .
H33A H 0.8642 0.7970 0.5543 0.056 Uiso 1 1 calc R . .
H33B H 0.8818 0.8404 0.4729 0.056 Uiso 1 1 calc R . .
H33C H 0.7722 0.8399 0.4928 0.056 Uiso 1 1 calc R . .
C34 C 0.8280(6) 0.8929(4) 0.6567(5) 0.0298(16) Uani 1 1 d . . .
H34A H 0.7536 0.8916 0.6328 0.045 Uiso 1 1 calc R . .
H34B H 0.8473 0.9321 0.6958 0.045 Uiso 1 1 calc R . .
H34C H 0.8514 0.8519 0.6910 0.045 Uiso 1 1 calc R . .
C35 C 0.9819(6) 0.5897(4) 0.6030(5) 0.0307(16) Uani 1 1 d . . .
H35A H 1.0031 0.5493 0.6393 0.046 Uiso 1 1 calc R . .
H35B H 1.0046 0.6297 0.6399 0.046 Uiso 1 1 calc R . .
H35C H 1.0128 0.5895 0.5527 0.046 Uiso 1 1 calc R . .
N35 N 0.8692(4) 0.5907(3) 0.5685(3) 0.0181(11) Uani 1 1 d . . .
C36 C 0.8356(6) 0.6519(4) 0.5142(5) 0.0262(15) Uani 1 1 d . . .
H36A H 0.8540 0.6918 0.5522 0.039 Uiso 1 1 calc R . .
H36B H 0.7613 0.6506 0.4887 0.039 Uiso 1 1 calc R . .
H36C H 0.8692 0.6539 0.4657 0.039 Uiso 1 1 calc R . .
C37 C 0.8380(7) 0.5303(4) 0.5098(5) 0.0335(18) Uani 1 1 d . . .
H37A H 0.8701 0.5321 0.4603 0.050 Uiso 1 1 calc R . .
H37B H 0.7635 0.5298 0.4858 0.050 Uiso 1 1 calc R . .
H37C H 0.8600 0.4894 0.5449 0.050 Uiso 1 1 calc R . .
C38 C 0.8234(5) 0.5886(4) 0.6457(4) 0.0248(14) Uani 1 1 d . . .
H38A H 0.8509 0.5500 0.6838 0.037 Uiso 1 1 calc R . .
H38B H 0.7491 0.5843 0.6235 0.037 Uiso 1 1 calc R . .
H38C H 0.8402 0.6301 0.6805 0.037 Uiso 1 1 calc R . .
C39 C 0.5750(5) 0.7590(5) 0.5205(5) 0.0357(17) Uani 1 1 d . . .
H39A H 0.6111 0.7758 0.4780 0.054 Uiso 1 1 calc R . .
H39B H 0.5918 0.7114 0.5331 0.054 Uiso 1 1 calc R . .
H39C H 0.5961 0.7848 0.5762 0.054 Uiso 1 1 calc R . .
N39 N 0.4636(5) 0.7663(4) 0.4816(4) 0.0379(16) Uani 1 1 d . . .
C40 C 0.4381(9) 0.8363(8) 0.4513(14) 0.128(8) Uani 1 1 d . . .
H40A H 0.4130 0.8606 0.4962 0.192 Uiso 1 1 calc R . .
H40B H 0.3850 0.8360 0.3942 0.192 Uiso 1 1 calc R . .
H40C H 0.4993 0.8587 0.4434 0.192 Uiso 1 1 calc R . .
C41 C 0.4299(7) 0.7152(7) 0.4044(7) 0.075(4) Uani 1 1 d . . .
H41A H 0.3561 0.7078 0.3914 0.112 Uiso 1 1 calc R . .
H41B H 0.4659 0.6726 0.4219 0.112 Uiso 1 1 calc R . .
H41C H 0.4464 0.7328 0.3510 0.112 Uiso 1 1 calc R . .
C42 C 0.4078(5) 0.7491(5) 0.5483(5) 0.0317(15) Uani 1 1 d . . .
H42A H 0.4310 0.7782 0.6008 0.048 Uiso 1 1 calc R . .
H42B H 0.4209 0.7020 0.5664 0.048 Uiso 1 1 calc R . .
H42C H 0.3343 0.7557 0.5219 0.048 Uiso 1 1 calc R . .
C43 C 0.9254(7) 0.0822(5) 0.1083(6) 0.050(3) Uani 1 1 d . . .
H43A H 0.9658 0.0879 0.0652 0.075 Uiso 1 1 calc R . .
H43B H 0.9452 0.0403 0.1416 0.075 Uiso 1 1 calc R . .
H43C H 0.9378 0.1202 0.1501 0.075 Uiso 1 1 calc R . .
N43 N 0.8180(5) 0.0797(3) 0.0612(4) 0.0289(14) Uani 1 1 d . . .
C44 C 0.7864(7) 0.1425(4) 0.0064(5) 0.0366(19) Uani 1 1 d . . .
H44A H 0.7929 0.1814 0.0464 0.055 Uiso 1 1 calc R . .
H44B H 0.7152 0.1382 -0.0292 0.055 Uiso 1 1 calc R . .
H44C H 0.8306 0.1488 -0.0336 0.055 Uiso 1 1 calc R . .
C45 C 0.8020(8) 0.0200(4) -0.0032(6) 0.047(2) Uani 1 1 d . . .
H45A H 0.8420 0.0268 -0.0465 0.071 Uiso 1 1 calc R . .
H45B H 0.7294 0.0164 -0.0349 0.071 Uiso 1 1 calc R . .
H45C H 0.8244 -0.0214 0.0306 0.071 Uiso 1 1 calc R . .
C46 C 0.7507(8) 0.0700(5) 0.1224(7) 0.053(3) Uani 1 1 d . . .
H46A H 0.7631 0.0254 0.1501 0.080 Uiso 1 1 calc R . .
H46B H 0.6789 0.0736 0.0880 0.080 Uiso 1 1 calc R . .
H46C H 0.7659 0.1046 0.1690 0.080 Uiso 1 1 calc R . .
C47 C 0.4399(6) 0.6310(4) 0.1869(6) 0.0358(18) Uani 1 1 d . . .
H47A H 0.3702 0.6262 0.1929 0.054 Uiso 1 1 calc R . .
H47B H 0.4373 0.6402 0.1243 0.054 Uiso 1 1 calc R . .
H47C H 0.4742 0.6681 0.2246 0.054 Uiso 1 1 calc R . .
N47 N 0.4983(5) 0.5666(3) 0.2160(5) 0.0333(14) Uani 1 1 d . . .
C48 C 0.5975(6) 0.5670(4) 0.1924(6) 0.0345(17) Uani 1 1 d . . .
H48A H 0.6373 0.6064 0.2191 0.052 Uiso 1 1 calc R . .
H48B H 0.5847 0.5686 0.1272 0.052 Uiso 1 1 calc R . .
H48C H 0.6358 0.5260 0.2154 0.052 Uiso 1 1 calc R . .
C49 C 0.4385(8) 0.5080(5) 0.1651(10) 0.068(4) Uani 1 1 d . . .
H49A H 0.4855 0.4710 0.1628 0.102 Uiso 1 1 calc R . .
H49B H 0.4037 0.5222 0.1040 0.102 Uiso 1 1 calc R . .
H49C H 0.3879 0.4928 0.1954 0.102 Uiso 1 1 calc R . .
C50 C 0.5199(13) 0.5605(6) 0.3141(7) 0.083(5) Uani 1 1 d . . .
H50A H 0.5276 0.6054 0.3411 0.124 Uiso 1 1 calc R . .
H50B H 0.5832 0.5350 0.3373 0.124 Uiso 1 1 calc R . .
H50C H 0.4633 0.5370 0.3292 0.124 Uiso 1 1 calc R . .
C51 C 0.8202(6) 0.3938(4) 0.1703(5) 0.0316(16) Uani 1 1 d . . .
H51A H 0.8516 0.3546 0.2055 0.047 Uiso 1 1 calc R . .
H51B H 0.7457 0.3894 0.1547 0.047 Uiso 1 1 calc R . .
H51C H 0.8409 0.4348 0.2056 0.047 Uiso 1 1 calc R . .
N51 N 0.8547(4) 0.3975(3) 0.0868(4) 0.0189(11) Uani 1 1 d . . .
C52 C 0.8068(8) 0.4571(4) 0.0336(5) 0.043(2) Uani 1 1 d . . .
H52A H 0.7326 0.4508 0.0134 0.064 Uiso 1 1 calc R . .
H52B H 0.8341 0.4622 -0.0185 0.064 Uiso 1 1 calc R . .
H52C H 0.8223 0.4976 0.0708 0.064 Uiso 1 1 calc R . .
C53 C 0.9682(5) 0.4039(4) 0.1137(5) 0.0257(15) Uani 1 1 d . . .
H53A H 0.9879 0.4440 0.1510 0.039 Uiso 1 1 calc R . .
H53B H 0.9929 0.4080 0.0601 0.039 Uiso 1 1 calc R . .
H53C H 0.9984 0.3640 0.1476 0.039 Uiso 1 1 calc R . .
C54 C 0.8241(6) 0.3345(4) 0.0334(5) 0.0278(15) Uani 1 1 d . . .
H54A H 0.8561 0.2957 0.0689 0.042 Uiso 1 1 calc R . .
H54B H 0.8465 0.3370 -0.0215 0.042 Uiso 1 1 calc R . .
H54C H 0.7496 0.3297 0.0179 0.042 Uiso 1 1 calc R . .
C55 C 0.4813(5) 0.7927(4) -0.0044(5) 0.0346(18) Uani 1 1 d . . .
H55A H 0.4627 0.8271 -0.0512 0.052 Uiso 1 1 calc R . .
H55B H 0.4459 0.8017 0.0417 0.052 Uiso 1 1 calc R . .
H55C H 0.4615 0.7483 -0.0306 0.052 Uiso 1 1 calc R . .
N55 N 0.5933(4) 0.7942(3) 0.0364(4) 0.0258(12) Uani 1 1 d . . .
C56 C 0.6268(7) 0.8614(5) 0.0734(8) 0.053(2) Uani 1 1 d . . .
H56A H 0.6151 0.8942 0.0246 0.080 Uiso 1 1 calc R . .
H56B H 0.6997 0.8600 0.1047 0.080 Uiso 1 1 calc R . .
H56C H 0.5877 0.8745 0.1155 0.080 Uiso 1 1 calc R . .
C57 C 0.6480(6) 0.7743(4) -0.0332(5) 0.0335(17) Uani 1 1 d . . .
H57A H 0.6347 0.7269 -0.0488 0.050 Uiso 1 1 calc R . .
H57B H 0.7217 0.7813 -0.0088 0.050 Uiso 1 1 calc R . .
H57C H 0.6230 0.8021 -0.0868 0.050 Uiso 1 1 calc R . .
C58 C 0.6203(5) 0.7442(4) 0.1107(4) 0.0305(15) Uani 1 1 d . . .
H58A H 0.5925 0.7590 0.1597 0.046 Uiso 1 1 calc R . .
H58B H 0.6948 0.7405 0.1324 0.046 Uiso 1 1 calc R . .
H58C H 0.5913 0.7004 0.0887 0.046 Uiso 1 1 calc R . .
O61 O 0.4195(4) 0.9396(4) 0.1741(4) 0.115(4) Uani 1 1 d D . .
H61A H 0.3664 0.9495 0.1897 0.172 Uiso 1 1 d D . .
H61B H 0.4546 0.9168 0.2170 0.172 Uiso 1 1 d D . .
O62 O 0.4159(6) 0.7998(4) 0.1920(6) 0.068(2) Uani 1 1 d . . .
O63 O 0.5972(8) 0.9768(6) 0.4057(11) 0.138(6) Uani 1 1 d . . .
O64 O 0.6467(6) 0.8546(5) 0.3216(7) 0.074(2) Uani 1 1 d D . .
H64A H 0.646(9) 0.8964(15) 0.330(10) 0.111 Uiso 1 1 d D . .
H64B H 0.585(3) 0.843(6) 0.301(10) 0.111 Uiso 1 1 d D . .
O65 O 0.6519(4) 0.7104(3) 0.3363(4) 0.0350(12) Uani 1 1 d D . .
H65A H 0.648(6) 0.7517(10) 0.325(6) 0.053 Uiso 1 1 d D . .
H65B H 0.707(4) 0.697(3) 0.327(6) 0.053 Uiso 1 1 d D . .
O66 O 0.6360(3) 0.46460(12) 0.5559(4) 0.0403(13) Uani 1 1 d D . .
H66A H 0.6073 0.5019 0.5596 0.060 Uiso 1 1 d D . .
H66B H 0.6060 0.4279 0.5582 0.060 Uiso 1 1 d D . .
O67 O 0.6683(3) 0.5930(3) 0.0075(3) 0.0276(10) Uani 1 1 d D . .
H67A H 0.6918 0.5959 -0.0386 0.041 Uiso 1 1 d D . .
H67B H 0.7242 0.6004 0.0476 0.041 Uiso 1 1 d D . .
O68 O 0.5992(3) 0.9882(4) 0.6121(4) 0.094(3) Uani 1 1 d D . .
H68A H 0.5391 0.9858 0.6168 0.140 Uiso 1 1 d D . .
H68B H 0.6007 0.9662 0.5662 0.140 Uiso 1 1 d D . .
O69 O 0.45673(10) 0.6113(3) 0.96587(8) 0.0351(12) Uani 1 1 d D . .
H69A H 0.5203 0.6055 0.9783 0.053 Uiso 1 1 d D . .
H69B H 0.4375 0.6161 0.9101 0.053 Uiso 1 1 d D . .
O70 O 0.7390(3) 0.8981(2) 0.8393(4) 0.0470(17) Uani 1 1 d D . .
H70A H 0.7898 0.8777 0.8718 0.071 Uiso 1 1 d D . .
H70B H 0.7450 0.9367 0.8188 0.071 Uiso 1 1 d D . .
O71 O 0.7454(3) 0.6027(2) 0.8543(3) 0.0244(10) Uani 1 1 d D . .
H71A H 0.788(4) 0.624(3) 0.894(4) 0.037 Uiso 1 1 d D . .
H71B H 0.776(5) 0.568(2) 0.844(5) 0.037 Uiso 1 1 d D . .
O72 O 0.9429(6) 0.7635(3) 0.8674(4) 0.0542(19) Uani 1 1 d D . .
H72A H 0.883(3) 0.751(6) 0.844(7) 0.081 Uiso 1 1 d D . .
H72B H 0.941(7) 0.791(5) 0.908(6) 0.081 Uiso 1 1 d D . .
O73 O 0.9593(4) 0.7363(3) 0.7014(4) 0.0390(13) Uani 1 1 d D . .
H73A H 0.962(5) 0.740(6) 0.7559(14) 0.058 Uiso 1 1 d D . .
H73B H 1.016(3) 0.749(6) 0.696(5) 0.058 Uiso 1 1 d D . .
O74 O 0.5940(4) 0.6674(3) 0.7300(4) 0.0370(13) Uani 1 1 d D . .
H74A H 0.598(6) 0.6260(10) 0.721(7) 0.056 Uiso 1 1 d D . .
H74B H 0.543(5) 0.673(4) 0.750(6) 0.056 Uiso 1 1 d D . .
O75 O 0.5977(5) 0.8123(3) 0.7324(4) 0.0414(14) Uani 1 1 d D . .
H75A H 0.616(7) 0.8526(15) 0.741(7) 0.062 Uiso 1 1 d D . .
H75B H 0.640(6) 0.789(4) 0.714(7) 0.062 Uiso 1 1 d D . .
O76 O 0.5411(4) 0.5883(3) 0.5676(4) 0.0426(14) Uani 1 1 d . . .
O77 O 0.4180(4) 0.6445(3) 0.7816(3) 0.0303(11) Uani 1 1 d D . .
H77A H 0.380(5) 0.626(3) 0.736(4) 0.045 Uiso 1 1 d D . .
H77B H 0.397(6) 0.6842(17) 0.784(5) 0.045 Uiso 1 1 d D . .
O78 O 0.2817(3) 0.5730(2) 0.6554(3) 0.0226(10) Uani 1 1 d D . .
H78A H 0.240(4) 0.546(3) 0.667(4) 0.019(19) Uiso 1 1 d D . .
H78B H 0.253(4) 0.599(3) 0.614(4) 0.04(3) Uiso 1 1 d D . .
O79 O 0.4217(4) 0.86017(14) 0.7745(3) 0.0426(15) Uani 1 1 d D . .
H79A H 0.3851 0.8815 0.7308 0.064 Uiso 1 1 d D . .
H79B H 0.4220 0.8199 0.7585 0.064 Uiso 1 1 d D . .
O80 O 0.3057(4) 0.7566(3) 0.8092(3) 0.0347(11) Uani 1 1 d . . .
O81 O 0.2828(4) 0.9283(2) 0.6417(3) 0.0265(10) Uani 1 1 d D . .
H81A H 0.244(6) 0.895(3) 0.623(5) 0.040 Uiso 1 1 d D . .
H81B H 0.294(7) 0.946(4) 0.596(3) 0.040 Uiso 1 1 d D . .
O82 O 0.1470(4) 0.7442(3) 0.6564(3) 0.0218(9) Uani 1 1 d D . .
H82A H 0.136(9) 0.7833(17) 0.636(5) 0.07(4) Uiso 1 1 d D . .
H82B H 0.152(6) 0.719(3) 0.614(3) 0.02(2) Uiso 1 1 d D . .

loop_
_atom_site_aniso_label
_atom_site_aniso_U_11
_atom_site_aniso_U_22
_atom_site_aniso_U_33
_atom_site_aniso_U_23
_atom_site_aniso_U_13
_atom_site_aniso_U_12
Nb1 0.0152(2) 0.0125(2) 0.0105(2) 0.00037(18) 0.00259(19) 0.0028(2)
Nb2 0.0114(3) 0.0105(3) 0.0087(3) -0.0003(2) 0.0022(2) -0.0009(3)
Ti2 0.0114(3) 0.0105(3) 0.0087(3) -0.0003(2) 0.0022(2) -0.0009(3)
Nb3 0.0132(2) 0.0105(2) 0.0086(2) -0.00070(18) 0.00168(17) -0.00027(19)
Nb4 0.0130(2) 0.0129(2) 0.0106(2) 0.00128(18) 0.00140(18) -0.00186(19)
Nb5 0.0115(2) 0.0113(2) 0.0088(2) 0.00097(18) 0.00132(17) 0.00062(19)
Nb6 0.0168(2) 0.0110(2) 0.0094(2) -0.00119(18) 0.00133(18) -0.0012(2)
Nb7 0.0199(3) 0.0129(2) 0.0132(2) 0.00106(19) 0.0030(2) -0.0044(2)
Nb8 0.0146(2) 0.0104(2) 0.0097(2) 0.00107(18) 0.00185(18) 0.00022(19)
Nb9 0.0113(3) 0.0097(3) 0.0080(3) 0.0004(2) 0.0014(2) 0.0009(3)
Ti9 0.0113(3) 0.0097(3) 0.0080(3) 0.0004(2) 0.0014(2) 0.0009(3)
Nb10 0.0200(3) 0.0113(2) 0.0114(2) -0.00083(19) 0.0026(2) 0.0020(2)
O1 0.021(2) 0.020(2) 0.016(2) -0.0012(17) 0.0082(18) 0.0051(18)
O2 0.016(2) 0.018(2) 0.0139(19) -0.0003(16) 0.0028(16) 0.0007(17)
O3 0.019(2) 0.017(2) 0.0106(19) -0.0003(15) 0.0015(16) -0.0023(17)
O4 0.022(2) 0.0076(17) 0.0123(19) 0.0007(14) 0.0037(16) 0.0010(16)
O5 0.014(2) 0.015(2) 0.0121(19) 0.0010(15) -0.0011(16) -0.0004(16)
O6 0.019(2) 0.016(2) 0.0145(19) -0.0027(16) 0.0041(16) -0.0016(17)
O7 0.0166(19) 0.0114(19) 0.0096(17) -0.0020(15) 0.0025(15) -0.0013(17)
O8 0.017(2) 0.017(2) 0.0115(18) -0.0024(15) 0.0020(15) -0.0012(17)
O9 0.014(2) 0.0139(19) 0.0139(19) -0.0018(15) 0.0027(16) -0.0030(16)
O10 0.013(2) 0.022(2) 0.015(2) 0.0053(17) 0.0008(16) -0.0060(17)
O11 0.020(2) 0.0096(19) 0.0147(19) 0.0027(15) 0.0060(17) -0.0018(16)
O12 0.018(2) 0.016(2) 0.0140(19) 0.0040(16) 0.0021(16) -0.0001(17)
O13 0.0149(19) 0.0119(18) 0.0143(18) 0.0003(16) 0.0033(15) 0.0000(17)
O14 0.0111(18) 0.0111(18) 0.0089(17) -0.0003(14) -0.0013(14) -0.0004(15)
O15 0.023(2) 0.016(2) 0.0114(18) 0.0015(16) 0.0030(16) -0.0011(18)
O16 0.023(2) 0.014(2) 0.014(2) 0.0004(15) 0.0030(17) -0.0056(17)
O17 0.031(3) 0.020(2) 0.024(2) 0.0042(19) 0.005(2) -0.008(2)
O18 0.017(2) 0.015(2) 0.0133(19) 0.0012(15) 0.0048(16) -0.0006(16)
O19 0.019(2) 0.016(2) 0.0126(19) 0.0009(15) -0.0002(16) 0.0007(17)
O20 0.0121(18) 0.0116(19) 0.0085(16) -0.0006(14) -0.0001(14) -0.0005(15)
O21 0.0116(19) 0.014(2) 0.0130(18) 0.0026(15) 0.0012(15) 0.0021(15)
O22 0.0149(19) 0.0141(19) 0.0090(17) 0.0038(16) 0.0030(14) 0.0026(17)
O23 0.018(2) 0.0117(18) 0.0117(18) 0.0001(16) 0.0028(15) -0.0011(17)
O24 0.021(2) 0.015(2) 0.0102(18) 0.0007(15) 0.0048(16) -0.0004(17)
O25 0.025(2) 0.0116(19) 0.015(2) 0.0023(16) 0.0008(17) -0.0027(17)
O26 0.019(2) 0.0120(19) 0.0159(19) -0.0001(16) 0.0034(17) -0.0001(16)
O27 0.0155(19) 0.0124(19) 0.0126(18) 0.0004(15) 0.0031(15) 0.0009(16)
O28 0.028(3) 0.017(2) 0.018(2) 0.0003(17) 0.0028(19) 0.0071(19)
C31 0.033(4) 0.029(4) 0.027(3) -0.003(3) 0.009(3) 0.003(3)
N31 0.041(4) 0.019(3) 0.017(3) -0.004(2) 0.011(2) -0.005(2)
C32 0.041(4) 0.023(3) 0.017(3) -0.001(3) 0.004(3) -0.008(3)
C33 0.066(6) 0.022(4) 0.030(4) -0.013(3) 0.022(4) -0.025(4)
C34 0.044(4) 0.024(3) 0.026(3) -0.003(3) 0.016(3) -0.007(3)
C35 0.024(4) 0.038(4) 0.027(4) 0.008(3) 0.003(3) 0.008(3)
N35 0.018(3) 0.019(3) 0.016(2) 0.004(2) 0.002(2) -0.002(2)
C36 0.030(4) 0.024(3) 0.021(3) 0.006(3) 0.001(3) 0.007(3)
C37 0.055(5) 0.023(3) 0.028(4) -0.006(3) 0.021(4) -0.008(3)
C38 0.022(3) 0.033(4) 0.023(3) 0.001(3) 0.013(3) -0.011(3)
C39 0.018(3) 0.053(5) 0.034(4) 0.000(4) 0.003(3) -0.001(3)
N39 0.021(3) 0.062(5) 0.033(3) 0.008(3) 0.010(3) 0.007(3)
C40 0.033(6) 0.136(14) 0.23(2) 0.131(14) 0.053(9) 0.033(7)
C41 0.023(4) 0.158(13) 0.047(5) -0.033(7) 0.016(4) -0.017(6)
C42 0.016(3) 0.046(4) 0.034(4) 0.004(4) 0.008(3) 0.004(3)
C43 0.039(5) 0.059(6) 0.042(5) 0.022(4) -0.006(4) -0.019(4)
N43 0.032(3) 0.033(3) 0.028(3) 0.014(3) 0.019(3) 0.013(3)
C44 0.058(5) 0.024(4) 0.037(4) 0.014(3) 0.028(4) 0.017(4)
C45 0.064(6) 0.035(5) 0.042(5) 0.011(4) 0.013(5) -0.002(4)
C46 0.058(6) 0.061(6) 0.057(6) 0.032(5) 0.045(5) 0.026(5)
C47 0.020(3) 0.039(4) 0.050(5) -0.003(4) 0.011(3) 0.003(3)
N47 0.023(3) 0.030(3) 0.051(4) -0.003(3) 0.017(3) -0.008(3)
C48 0.019(3) 0.045(5) 0.042(4) 0.009(3) 0.012(3) 0.000(3)
C49 0.033(5) 0.039(5) 0.132(11) -0.027(6) 0.023(6) -0.022(4)
C50 0.166(15) 0.050(6) 0.054(6) 0.023(5) 0.068(8) 0.035(8)
C51 0.033(4) 0.046(4) 0.021(3) -0.008(3) 0.016(3) -0.012(3)
N51 0.015(2) 0.023(3) 0.019(2) -0.001(2) 0.003(2) 0.001(2)
C52 0.064(6) 0.035(4) 0.025(4) 0.007(3) 0.003(4) 0.017(4)
C53 0.017(3) 0.034(4) 0.029(3) -0.012(3) 0.010(3) -0.003(3)
C54 0.033(4) 0.024(3) 0.028(3) -0.012(3) 0.010(3) -0.013(3)
C55 0.011(3) 0.047(5) 0.040(4) 0.008(3) -0.004(3) 0.003(3)
N55 0.011(3) 0.026(3) 0.036(3) 0.003(2) 0.000(2) -0.002(2)
C56 0.034(5) 0.045(5) 0.079(7) -0.013(5) 0.012(5) -0.008(4)
C57 0.026(4) 0.044(4) 0.032(4) 0.010(3) 0.010(3) -0.003(3)
C58 0.021(3) 0.045(4) 0.023(3) 0.012(3) 0.002(3) 0.002(3)
O61 0.093(8) 0.060(6) 0.226(14) -0.003(7) 0.105(9) 0.002(5)
O62 0.044(4) 0.085(6) 0.082(6) -0.007(4) 0.030(4) 0.006(4)
O63 0.054(6) 0.102(8) 0.266(17) 0.054(10) 0.059(9) -0.010(6)
O64 0.036(4) 0.088(6) 0.108(7) -0.009(6) 0.038(4) -0.022(4)
O65 0.023(3) 0.047(3) 0.037(3) 0.005(3) 0.012(2) 0.003(2)
O66 0.026(3) 0.036(3) 0.051(4) 0.002(3) -0.002(3) -0.002(2)
O67 0.012(2) 0.042(3) 0.025(2) -0.002(2) -0.0024(18) -0.006(2)
O68 0.062(6) 0.127(9) 0.086(7) 0.008(6) 0.011(5) -0.022(6)
O69 0.019(2) 0.058(4) 0.028(3) 0.006(2) 0.005(2) 0.003(2)
O70 0.035(3) 0.040(3) 0.047(3) 0.024(3) -0.023(3) -0.017(3)
O71 0.016(2) 0.023(2) 0.028(2) -0.0101(19) -0.0049(19) 0.0031(18)
O72 0.106(6) 0.029(3) 0.042(4) 0.001(3) 0.045(4) 0.002(3)
O73 0.044(3) 0.042(3) 0.033(3) -0.009(2) 0.015(2) -0.013(3)
O74 0.023(3) 0.051(4) 0.033(3) 0.012(3) 0.002(2) -0.001(3)
O75 0.041(3) 0.042(3) 0.038(3) -0.003(3) 0.005(3) -0.007(3)
O76 0.033(3) 0.046(3) 0.041(3) 0.003(3) -0.005(2) -0.003(3)
O77 0.025(3) 0.038(3) 0.027(3) -0.001(2) 0.005(2) -0.003(2)
O78 0.014(2) 0.021(2) 0.028(2) 0.0053(19) -0.0038(18) -0.0089(18)
O79 0.031(3) 0.038(3) 0.050(4) 0.013(3) -0.004(3) 0.002(3)
O80 0.037(3) 0.030(3) 0.029(2) 0.002(2) -0.006(2) -0.004(2)
O81 0.025(3) 0.022(2) 0.029(2) -0.0061(19) 0.001(2) 0.000(2)
O82 0.026(2) 0.022(2) 0.016(2) -0.0004(18) 0.0028(17) 0.002(2)

loop_
_atom_type_symbol
_atom_type_description
_atom_type_scat_dispersion_real
_atom_type_scat_dispersion_imag
_atom_type_scat_source
C C 0.0033 0.0016 'International Tables Vol C Tables 4.2.6.8 and 6.1.1.4'
H H 0.0000 0.0000 'International Tables Vol C Tables 4.2.6.8 and 6.1.1.4'
N N 0.0061 0.0033 'International Tables Vol C Tables 4.2.6.8 and 6.1.1.4'
O O 0.0106 0.0060 'International Tables Vol C Tables 4.2.6.8 and 6.1.1.4'
Ti Ti 0.2776 0.4457 'International Tables Vol C Tables 4.2.6.8 and 6.1.1.4'
Nb Nb -2.0727 0.6215 'International Tables Vol C Tables 4.2.6.8 and 6.1.1.4'

loop_
_geom_angle_atom_site_label_1
_geom_angle_atom_site_label_2
_geom_angle_atom_site_label_3
_geom_angle
_geom_angle_site_symmetry_1
_geom_angle_site_symmetry_3
_geom_angle_publ_flag
O1 Nb1 O4 103.92(19) . . ?
O1 Nb1 O3 103.71(19) . . ?
O4 Nb1 O3 88.65(18) . . ?
O1 Nb1 O5 104.34(19) . . ?
O4 Nb1 O5 88.45(18) . . ?
O3 Nb1 O5 151.66(18) . . ?
O1 Nb1 O2 105.1(2) . . ?
O4 Nb1 O2 150.95(17) . . ?
O3 Nb1 O2 85.04(17) . . ?
O5 Nb1 O2 83.94(17) . . ?
O1 Nb1 O14 178.57(18) . . ?
O4 Nb1 O14 77.37(15) . . ?
O3 Nb1 O14 75.62(16) . . ?
O5 Nb1 O14 76.25(15) . . ?
O2 Nb1 O14 73.60(16) . . ?
O1 Nb1 Nb2 136.15(15) . . ?
O4 Nb1 Nb2 119.92(12) . . ?
O3 Nb1 Nb2 78.55(13) . . ?
O5 Nb1 Nb2 78.57(12) . . ?
O2 Nb1 Nb2 31.04(12) . . ?
O14 Nb1 Nb2 42.56(10) . . ?
O1 Nb1 Nb3 133.80(15) . . ?
O4 Nb1 Nb3 78.80(12) . . ?
O3 Nb1 Nb3 30.32(13) . . ?
O5 Nb1 Nb3 121.85(12) . . ?
O2 Nb1 Nb3 81.57(12) . . ?
O14 Nb1 Nb3 45.63(9) . . ?
Nb2 Nb1 Nb3 61.172(18) . . ?
O6 Nb2 O2 108.64(17) . . ?
O6 Nb2 O7 97.71(18) . . ?
O2 Nb2 O7 97.57(18) . . ?
O6 Nb2 O13 96.72(18) . . ?
O2 Nb2 O13 97.37(18) . . ?
O7 Nb2 O13 154.68(15) . . ?
O6 Nb2 O14 164.87(18) . . ?
O2 Nb2 O14 86.47(18) . . ?
O7 Nb2 O14 80.41(16) . . ?
O13 Nb2 O14 80.24(16) . . ?
O6 Nb2 O23 86.32(18) . . ?
O2 Nb2 O23 165.03(18) . . ?
O7 Nb2 O23 80.51(16) . . ?
O13 Nb2 O23 79.77(16) . . ?
O14 Nb2 O23 78.56(13) . . ?
O6 Nb2 Nb1 144.22(15) . . ?
O2 Nb2 Nb1 35.58(14) . . ?
O7 Nb2 Nb1 90.02(13) . . ?
O13 Nb2 Nb1 90.34(13) . . ?
O14 Nb2 Nb1 50.89(11) . . ?
O23 Nb2 Nb1 129.46(11) . . ?
O6 Nb2 Nb7 36.24(14) . . ?
O2 Nb2 Nb7 144.88(14) . . ?
O7 Nb2 Nb7 90.26(13) . . ?
O13 Nb2 Nb7 89.18(13) . . ?
O14 Nb2 Nb7 128.64(11) . . ?
O23 Nb2 Nb7 50.08(11) . . ?
Nb1 Nb2 Nb7 179.40(2) . . ?
O6 Nb2 Nb3 134.07(14) . . ?
O2 Nb2 Nb3 84.70(14) . . ?
O7 Nb2 Nb3 36.36(12) . . ?
O13 Nb2 Nb3 125.74(12) . . ?
O14 Nb2 Nb3 45.63(10) . . ?
O23 Nb2 Nb3 85.15(11) . . ?
Nb1 Nb2 Nb3 61.110(18) . . ?
Nb7 Nb2 Nb3 118.93(2) . . ?
O6 Nb2 Nb5 132.61(13) . . ?
O2 Nb2 Nb5 84.18(14) . . ?
O7 Nb2 Nb5 126.41(12) . . ?
O13 Nb2 Nb5 35.89(12) . . ?
O14 Nb2 Nb5 46.11(10) . . ?
O23 Nb2 Nb5 85.10(11) . . ?
Nb1 Nb2 Nb5 61.361(19) . . ?
Nb7 Nb2 Nb5 118.06(2) . . ?
Nb3 Nb2 Nb5 91.40(2) . . ?
O8 Nb3 O9 103.87(19) . . ?
O8 Nb3 O3 102.72(19) . . ?
O9 Nb3 O3 94.83(18) . . ?
O8 Nb3 O7 101.81(17) . . ?
O9 Nb3 O7 152.17(16) . . ?
O3 Nb3 O7 89.80(17) . . ?
O8 Nb3 O20 102.86(17) . . ?
O9 Nb3 O20 90.08(16) . . ?
O3 Nb3 O20 151.93(16) . . ?
O7 Nb3 O20 73.82(15) . . ?
O8 Nb3 O14 175.03(17) . . ?
O9 Nb3 O14 80.24(16) . . ?
O3 Nb3 O14 79.51(16) . . ?
O7 Nb3 O14 73.65(14) . . ?
O20 Nb3 O14 74.13(14) . . ?
O8 Nb3 Nb8 90.64(14) . . ?
O9 Nb3 Nb8 129.36(13) . . ?
O3 Nb3 Nb8 129.30(13) . . ?
O7 Nb3 Nb8 39.50(11) . . ?
O20 Nb3 Nb8 39.29(10) . . ?
O14 Nb3 Nb8 84.55(9) . . ?
O8 Nb3 Nb4 136.31(14) . . ?
O9 Nb3 Nb4 32.66(12) . . ?
O3 Nb3 Nb4 83.48(13) . . ?
O7 Nb3 Nb4 121.60(10) . . ?
O20 Nb3 Nb4 85.97(10) . . ?
O14 Nb3 Nb4 48.04(10) . . ?
Nb8 Nb3 Nb4 118.94(2) . . ?
O8 Nb3 Nb1 134.04(14) . . ?
O9 Nb3 Nb1 84.64(13) . . ?
O3 Nb3 Nb1 31.38(12) . . ?
O7 Nb3 Nb1 85.21(11) . . ?
O20 Nb3 Nb1 122.46(10) . . ?
O14 Nb3 Nb1 48.48(10) . . ?
Nb8 Nb3 Nb1 118.83(2) . . ?
Nb4 Nb3 Nb1 60.734(18) . . ?
O8 Nb3 Nb2 135.18(14) . . ?
O9 Nb3 Nb2 120.94(12) . . ?
O3 Nb3 Nb2 76.16(13) . . ?
O7 Nb3 Nb2 34.33(10) . . ?
O20 Nb3 Nb2 77.63(10) . . ?
O14 Nb3 Nb2 40.73(10) . . ?
Nb8 Nb3 Nb2 61.116(18) . . ?
Nb4 Nb3 Nb2 88.47(2) . . ?
Nb1 Nb3 Nb2 57.72(2) . . ?
O10 Nb4 O4 103.1(2) . . ?
O10 Nb4 O11 102.39(19) . . ?
O4 Nb4 O11 88.78(18) . . ?
O10 Nb4 O9 105.32(18) . . ?
O4 Nb4 O9 89.34(17) . . ?
O11 Nb4 O9 151.92(17) . . ?
O10 Nb4 O21 105.1(2) . . ?
O4 Nb4 O21 151.74(17) . . ?
O11 Nb4 O21 84.79(17) . . ?
O9 Nb4 O21 83.72(17) . . ?
O10 Nb4 O14 178.03(17) . . ?
O4 Nb4 O14 77.72(15) . . ?
O11 Nb4 O14 75.81(15) . . ?
O9 Nb4 O14 76.42(15) . . ?
O21 Nb4 O14 74.02(15) . . ?
O10 Nb4 Nb9 136.21(16) . . ?
O4 Nb4 Nb9 120.62(12) . . ?
O11 Nb4 Nb9 78.27(12) . . ?
O9 Nb4 Nb9 78.67(12) . . ?
O21 Nb4 Nb9 31.12(12) . . ?
O14 Nb4 Nb9 42.90(10) . . ?
O10 Nb4 Nb3 135.99(14) . . ?
O4 Nb4 Nb3 78.88(12) . . ?
O11 Nb4 Nb3 121.61(12) . . ?
O9 Nb4 Nb3 31.01(12) . . ?
O21 Nb4 Nb3 81.20(11) . . ?
O14 Nb4 Nb3 45.83(9) . . ?
Nb9 Nb4 Nb3 61.469(17) . . ?
O10 Nb4 Nb5 131.96(14) . . ?
O4 Nb4 Nb5 78.77(12) . . ?
O11 Nb4 Nb5 29.89(12) . . ?
O9 Nb4 Nb5 122.73(12) . . ?
O21 Nb4 Nb5 82.08(11) . . ?
O14 Nb4 Nb5 46.32(9) . . ?
Nb9 Nb4 Nb5 61.699(18) . . ?
Nb3 Nb4 Nb5 91.90(2) . . ?
O12 Nb5 O11 102.91(19) . . ?
O12 Nb5 O5 102.67(19) . . ?
O11 Nb5 O5 94.79(19) . . ?
O12 Nb5 O13 103.91(18) . . ?
O11 Nb5 O13 150.83(17) . . ?
O5 Nb5 O13 90.37(17) . . ?
O12 Nb5 O22 103.66(17) . . ?
O11 Nb5 O22 88.86(17) . . ?
O5 Nb5 O22 151.87(15) . . ?
O13 Nb5 O22 73.85(15) . . ?
O12 Nb5 O14 176.65(17) . . ?
O11 Nb5 O14 78.90(16) . . ?
O5 Nb5 O14 79.90(16) . . ?
O13 Nb5 O14 73.78(14) . . ?
O22 Nb5 O14 73.45(14) . . ?
O12 Nb5 Nb6 92.50(14) . . ?
O11 Nb5 Nb6 128.02(13) . . ?
O5 Nb5 Nb6 130.00(13) . . ?
O13 Nb5 Nb6 39.64(11) . . ?
O22 Nb5 Nb6 39.16(11) . . ?
O14 Nb5 Nb6 84.18(9) . . ?
O12 Nb5 Nb4 134.14(14) . . ?
O11 Nb5 Nb4 31.42(13) . . ?
O5 Nb5 Nb4 84.01(12) . . ?
O13 Nb5 Nb4 121.55(11) . . ?
O22 Nb5 Nb4 84.77(11) . . ?
O14 Nb5 Nb4 47.91(10) . . ?
Nb6 Nb5 Nb4 117.90(2) . . ?
O12 Nb5 Nb2 137.60(14) . . ?
O11 Nb5 Nb2 119.48(13) . . ?
O5 Nb5 Nb2 76.24(12) . . ?
O13 Nb5 Nb2 34.74(11) . . ?
O22 Nb5 Nb2 77.71(10) . . ?
O14 Nb5 Nb2 40.62(10) . . ?
Nb6 Nb5 Nb2 61.490(19) . . ?
Nb4 Nb5 Nb2 88.23(2) . . ?
O15 Nb6 O16 103.5(2) . . ?
O15 Nb6 O24 102.8(2) . . ?
O16 Nb6 O24 95.74(19) . . ?
O15 Nb6 O22 102.39(17) . . ?
O16 Nb6 O22 151.55(16) . . ?
O24 Nb6 O22 89.95(17) . . ?
O15 Nb6 O13 103.22(18) . . ?
O16 Nb6 O13 89.16(18) . . ?
O24 Nb6 O13 151.60(17) . . ?
O22 Nb6 O13 73.47(15) . . ?
O15 Nb6 O23 175.84(17) . . ?
O16 Nb6 O23 79.66(16) . . ?
O24 Nb6 O23 79.48(16) . . ?
O22 Nb6 O23 74.01(14) . . ?
O13 Nb6 O23 73.91(15) . . ?
O15 Nb6 Nb5 91.32(15) . . ?
O16 Nb6 Nb5 127.90(14) . . ?
O24 Nb6 Nb5 129.59(13) . . ?
O22 Nb6 Nb5 39.64(11) . . ?
O13 Nb6 Nb5 38.74(11) . . ?
O23 Nb6 Nb5 84.57(10) . . ?
O15 Nb6 Nb7 135.06(15) . . ?
O16 Nb6 Nb7 31.82(13) . . ?
O24 Nb6 Nb7 84.33(13) . . ?
O22 Nb6 Nb7 122.14(10) . . ?
O13 Nb6 Nb7 85.34(11) . . ?
O23 Nb6 Nb7 48.30(10) . . ?
Nb5 Nb6 Nb7 118.30(2) . . ?
O15 Nb6 Nb9 136.05(15) . . ?
O16 Nb6 Nb9 120.47(13) . . ?
O24 Nb6 Nb9 75.83(13) . . ?
O22 Nb6 Nb9 34.72(10) . . ?
O13 Nb6 Nb9 77.58(11) . . ?
O23 Nb6 Nb9 40.82(10) . . ?
Nb5 Nb6 Nb9 61.534(18) . . ?
Nb7 Nb6 Nb9 88.87(2) . . ?
O15 Nb6 Nb10 134.28(15) . . ?
O16 Nb6 Nb10 84.58(14) . . ?
O24 Nb6 Nb10 31.65(12) . . ?
O22 Nb6 Nb10 85.87(11) . . ?
O13 Nb6 Nb10 122.04(11) . . ?
O23 Nb6 Nb10 48.25(10) . . ?
Nb5 Nb6 Nb10 119.22(2) . . ?
Nb7 Nb6 Nb10 61.089(19) . . ?
Nb9 Nb6 Nb10 57.69(2) . . ?
O17 Nb7 O25 104.7(2) . . ?
O17 Nb7 O16 103.0(2) . . ?
O25 Nb7 O16 88.98(19) . . ?
O17 Nb7 O18 104.7(2) . . ?
O25 Nb7 O18 88.55(18) . . ?
O16 Nb7 O18 151.84(18) . . ?
O17 Nb7 O6 103.5(2) . . ?
O25 Nb7 O6 151.83(18) . . ?
O16 Nb7 O6 84.80(18) . . ?
O18 Nb7 O6 84.25(17) . . ?
O17 Nb7 O23 177.6(2) . . ?
O25 Nb7 O23 77.59(16) . . ?
O16 Nb7 O23 76.15(16) . . ?
O18 Nb7 O23 75.92(16) . . ?
O6 Nb7 O23 74.24(16) . . ?
O17 Nb7 Nb2 134.47(18) . . ?
O25 Nb7 Nb2 120.82(12) . . ?
O16 Nb7 Nb2 78.94(12) . . ?
O18 Nb7 Nb2 78.33(12) . . ?
O6 Nb7 Nb2 31.01(12) . . ?
O23 Nb7 Nb2 43.23(10) . . ?
O17 Nb7 Nb6 133.36(16) . . ?
O25 Nb7 Nb6 78.60(12) . . ?
O16 Nb7 Nb6 30.54(13) . . ?
O18 Nb7 Nb6 121.92(12) . . ?
O6 Nb7 Nb6 82.23(12) . . ?
O23 Nb7 Nb6 46.05(9) . . ?
Nb2 Nb7 Nb6 62.147(18) . . ?
O17 Nb7 Nb8 134.62(16) . . ?
O25 Nb7 Nb8 78.75(13) . . ?
O16 Nb7 Nb8 122.32(13) . . ?
O18 Nb7 Nb8 30.09(12) . . ?
O6 Nb7 Nb8 81.49(12) . . ?
O23 Nb7 Nb8 46.19(9) . . ?
Nb2 Nb7 Nb8 61.545(18) . . ?
Nb6 Nb7 Nb8 91.96(2) . . ?
O19 Nb8 O18 103.18(19) . . ?
O19 Nb8 O26 103.02(19) . . ?
O18 Nb8 O26 94.70(19) . . ?
O19 Nb8 O20 103.80(18) . . ?
O18 Nb8 O20 150.99(16) . . ?
O26 Nb8 O20 89.47(16) . . ?
O19 Nb8 O7 103.26(17) . . ?
O18 Nb8 O7 90.10(17) . . ?
O26 Nb8 O7 151.41(16) . . ?
O20 Nb8 O7 73.50(15) . . ?
O19 Nb8 O23 176.30(17) . . ?
O18 Nb8 O23 79.26(16) . . ?
O26 Nb8 O23 79.41(16) . . ?
O20 Nb8 O23 73.31(14) . . ?
O7 Nb8 O23 73.83(14) . . ?
O19 Nb8 Nb3 92.21(14) . . ?
O18 Nb8 Nb3 129.22(13) . . ?
O26 Nb8 Nb3 128.77(13) . . ?
O20 Nb8 Nb3 39.31(10) . . ?
O7 Nb8 Nb3 39.12(11) . . ?
O23 Nb8 Nb3 84.10(9) . . ?
O19 Nb8 Nb7 134.63(15) . . ?
O18 Nb8 Nb7 31.61(12) . . ?
O26 Nb8 Nb7 83.92(13) . . ?
O20 Nb8 Nb7 121.22(10) . . ?
O7 Nb8 Nb7 85.61(11) . . ?
O23 Nb8 Nb7 48.03(10) . . ?
Nb3 Nb8 Nb7 118.39(2) . . ?
O19 Nb8 Nb10 134.38(14) . . ?
O18 Nb8 Nb10 83.93(13) . . ?
O26 Nb8 Nb10 31.51(12) . . ?
O20 Nb8 Nb10 84.83(10) . . ?
O7 Nb8 Nb10 121.94(10) . . ?
O23 Nb8 Nb10 48.27(10) . . ?
Nb3 Nb8 Nb10 118.19(2) . . ?
Nb7 Nb8 Nb10 60.968(18) . . ?
O21 Nb9 O27 107.77(17) . . ?
O21 Nb9 O22 97.14(18) . . ?
O27 Nb9 O22 98.28(17) . . ?
O21 Nb9 O20 96.99(17) . . ?
O27 Nb9 O20 96.49(17) . . ?
O22 Nb9 O20 155.35(15) . . ?
O21 Nb9 O23 165.29(18) . . ?
O27 Nb9 O23 86.93(18) . . ?
O22 Nb9 O23 80.90(16) . . ?
O20 Nb9 O23 80.31(15) . . ?
O21 Nb9 O14 86.31(17) . . ?
O27 Nb9 O14 165.87(17) . . ?
O22 Nb9 O14 80.64(16) . . ?
O20 Nb9 O14 80.23(15) . . ?
O23 Nb9 O14 78.98(14) . . ?
O21 Nb9 Nb10 143.90(13) . . ?
O27 Nb9 Nb10 36.14(13) . . ?
O22 Nb9 Nb10 90.86(13) . . ?
O20 Nb9 Nb10 89.52(11) . . ?
O23 Nb9 Nb10 50.79(11) . . ?
O14 Nb9 Nb10 129.77(11) . . ?
O21 Nb9 Nb4 36.30(13) . . ?
O27 Nb9 Nb4 144.07(14) . . ?
O22 Nb9 Nb4 89.43(13) . . ?
O20 Nb9 Nb4 90.10(11) . . ?
O23 Nb9 Nb4 129.00(11) . . ?
O14 Nb9 Nb4 50.02(11) . . ?
Nb10 Nb9 Nb4 179.60(2) . . ?
O21 Nb9 Nb6 133.85(13) . . ?
O27 Nb9 Nb6 85.05(13) . . ?
O22 Nb9 Nb6 36.71(12) . . ?
O20 Nb9 Nb6 126.14(11) . . ?
O23 Nb9 Nb6 45.92(11) . . ?
O14 Nb9 Nb6 85.87(10) . . ?
Nb10 Nb9 Nb6 61.301(19) . . ?
Nb4 Nb9 Nb6 118.86(2) . . ?
O28 Nb10 O25 104.8(2) . . ?
O28 Nb10 O26 104.3(2) . . ?
O25 Nb10 O26 88.77(18) . . ?
O28 Nb10 O24 103.49(19) . . ?
O25 Nb10 O24 88.26(18) . . ?
O26 Nb10 O24 151.88(18) . . ?
O28 Nb10 O27 103.7(2) . . ?
O25 Nb10 O27 151.51(18) . . ?
O26 Nb10 O27 85.20(17) . . ?
O24 Nb10 O27 84.20(17) . . ?
O28 Nb10 O23 177.71(19) . . ?
O25 Nb10 O23 77.35(16) . . ?
O26 Nb10 O23 76.38(15) . . ?
O24 Nb10 O23 75.69(16) . . ?
O27 Nb10 O23 74.17(15) . . ?
O28 Nb10 Nb9 135.25(17) . . ?
O25 Nb10 Nb9 119.91(13) . . ?
O26 Nb10 Nb9 79.38(12) . . ?
O24 Nb10 Nb9 77.97(12) . . ?
O27 Nb10 Nb9 31.60(12) . . ?
O23 Nb10 Nb9 42.57(10) . . ?
O28 Nb10 Nb8 134.75(15) . . ?
O25 Nb10 Nb8 78.70(13) . . ?
O26 Nb10 Nb8 30.63(13) . . ?
O24 Nb10 Nb8 121.76(13) . . ?
O27 Nb10 Nb8 82.06(11) . . ?
O23 Nb10 Nb8 46.11(9) . . ?
Nb9 Nb10 Nb8 61.788(17) . . ?
O28 Nb10 Nb6 133.66(15) . . ?
O25 Nb10 Nb6 78.10(13) . . ?
O26 Nb10 Nb6 122.04(13) . . ?
O24 Nb10 Nb6 30.39(13) . . ?
O27 Nb10 Nb6 81.63(11) . . ?
O23 Nb10 Nb6 45.71(9) . . ?
Nb9 Nb10 Nb6 61.010(19) . . ?
Nb8 Nb10 Nb6 91.53(2) . . ?
Nb2 O2 Nb1 113.4(2) . . ?
Nb3 O3 Nb1 118.3(2) . . ?
Nb1 O4 Nb4 119.86(19) . . ?
Nb5 O5 Nb1 117.2(2) . . ?
Nb2 O6 Nb7 112.7(2) . . ?
Nb2 O7 Nb3 109.30(18) . . ?
Nb2 O7 Nb8 109.42(18) . . ?
Nb3 O7 Nb8 101.38(16) . . ?
Nb3 O9 Nb4 116.3(2) . . ?
Nb5 O11 Nb4 118.7(2) . . ?
Nb2 O13 Nb5 109.36(19) . . ?
Nb2 O13 Nb6 109.17(19) . . ?
Nb5 O13 Nb6 101.62(15) . . ?
Nb2 O14 Nb9 101.32(16) . . ?
Nb2 O14 Nb3 93.64(15) . . ?
Nb9 O14 Nb3 93.64(14) . . ?
Nb2 O14 Nb5 93.27(14) . . ?
Nb9 O14 Nb5 93.47(15) . . ?
Nb3 O14 Nb5 168.93(18) . . ?
Nb2 O14 Nb4 171.6(2) . . ?
Nb9 O14 Nb4 87.08(15) . . ?
Nb3 O14 Nb4 86.13(13) . . ?
Nb5 O14 Nb4 85.77(13) . . ?
Nb2 O14 Nb1 86.55(15) . . ?
Nb9 O14 Nb1 172.1(2) . . ?
Nb3 O14 Nb1 85.89(13) . . ?
Nb5 O14 Nb1 85.91(12) . . ?
Nb4 O14 Nb1 85.05(12) . . ?
Nb6 O16 Nb7 117.6(2) . . ?
Nb8 O18 Nb7 118.3(2) . . ?
Nb9 O20 Nb8 109.33(17) . . ?
Nb9 O20 Nb3 108.90(18) . . ?
Nb8 O20 Nb3 101.41(15) . . ?
Nb9 O21 Nb4 112.6(2) . . ?
Nb9 O22 Nb6 108.57(18) . . ?
Nb9 O22 Nb5 109.76(19) . . ?
Nb6 O22 Nb5 101.19(16) . . ?
Nb9 O23 Nb2 101.13(16) . . ?
Nb9 O23 Nb6 93.26(15) . . ?
Nb2 O23 Nb6 94.21(15) . . ?
Nb9 O23 Nb8 94.17(15) . . ?
Nb2 O23 Nb8 92.98(15) . . ?
Nb6 O23 Nb8 168.48(19) . . ?
Nb9 O23 Nb7 172.2(2) . . ?
Nb2 O23 Nb7 86.69(15) . . ?
Nb6 O23 Nb7 85.66(13) . . ?
Nb8 O23 Nb7 85.79(13) . . ?
Nb9 O23 Nb10 86.64(15) . . ?
Nb2 O23 Nb10 172.2(2) . . ?
Nb6 O23 Nb10 86.04(13) . . ?
Nb8 O23 Nb10 85.62(13) . . ?
Nb7 O23 Nb10 85.55(12) . . ?
Nb6 O24 Nb10 118.0(2) . . ?
Nb10 O25 Nb7 119.5(2) . . ?
Nb8 O26 Nb10 117.9(2) . . ?
Nb9 O27 Nb10 112.3(2) . . ?
N31 C31 H31A 109.5 . . ?
N31 C31 H31B 109.5 . . ?
H31A C31 H31B 109.5 . . ?
N31 C31 H31C 109.5 . . ?
H31A C31 H31C 109.5 . . ?
H31B C31 H31C 109.5 . . ?
C32 N31 C33 110.7(6) . . ?
C32 N31 C34 110.1(6) . . ?
C33 N31 C34 109.8(6) . . ?
C32 N31 C31 109.0(6) . . ?
C33 N31 C31 108.3(6) . . ?
C34 N31 C31 109.0(6) . . ?
N31 C32 H32A 109.5 . . ?
N31 C32 H32B 109.5 . . ?
H32A C32 H32B 109.5 . . ?
N31 C32 H32C 109.5 . . ?
H32A C32 H32C 109.5 . . ?
H32B C32 H32C 109.5 . . ?
N31 C33 H33A 109.5 . . ?
N31 C33 H33B 109.5 . . ?
H33A C33 H33B 109.5 . . ?
N31 C33 H33C 109.5 . . ?
H33A C33 H33C 109.5 . . ?
H33B C33 H33C 109.5 . . ?
N31 C34 H34A 109.5 . . ?
N31 C34 H34B 109.5 . . ?
H34A C34 H34B 109.5 . . ?
N31 C34 H34C 109.5 . . ?
H34A C34 H34C 109.5 . . ?
H34B C34 H34C 109.5 . . ?
N35 C35 H35A 109.5 . . ?
N35 C35 H35B 109.5 . . ?
H35A C35 H35B 109.5 . . ?
N35 C35 H35C 109.5 . . ?
H35A C35 H35C 109.5 . . ?
H35B C35 H35C 109.5 . . ?
C35 N35 C36 110.3(6) . . ?
C35 N35 C38 108.9(5) . . ?
C36 N35 C38 110.4(6) . . ?
C35 N35 C37 107.9(6) . . ?
C36 N35 C37 108.6(5) . . ?
C38 N35 C37 110.8(5) . . ?
N35 C36 H36A 109.5 . . ?
N35 C36 H36B 109.5 . . ?
H36A C36 H36B 109.5 . . ?
N35 C36 H36C 109.5 . . ?
H36A C36 H36C 109.5 . . ?
H36B C36 H36C 109.5 . . ?
N35 C37 H37A 109.5 . . ?
N35 C37 H37B 109.5 . . ?
H37A C37 H37B 109.5 . . ?
N35 C37 H37C 109.5 . . ?
H37A C37 H37C 109.5 . . ?
H37B C37 H37C 109.5 . . ?
N35 C38 H38A 109.5 . . ?
N35 C38 H38B 109.5 . . ?
H38A C38 H38B 109.5 . . ?
N35 C38 H38C 109.5 . . ?
H38A C38 H38C 109.5 . . ?
H38B C38 H38C 109.5 . . ?
N39 C39 H39A 109.5 . . ?
N39 C39 H39B 109.5 . . ?
H39A C39 H39B 109.5 . . ?
N39 C39 H39C 109.5 . . ?
H39A C39 H39C 109.5 . . ?
H39B C39 H39C 109.5 . . ?
C42 N39 C39 110.7(6) . . ?
C42 N39 C40 108.6(8) . . ?
C39 N39 C40 110.4(8) . . ?
C42 N39 C41 106.8(7) . . ?
C39 N39 C41 108.1(7) . . ?
C40 N39 C41 112.2(11) . . ?
N39 C40 H40A 109.5 . . ?
N39 C40 H40B 109.5 . . ?
H40A C40 H40B 109.5 . . ?
N39 C40 H40C 109.5 . . ?
H40A C40 H40C 109.5 . . ?
H40B C40 H40C 109.5 . . ?
N39 C41 H41A 109.5 . . ?
N39 C41 H41B 109.5 . . ?
H41A C41 H41B 109.5 . . ?
N39 C41 H41C 109.5 . . ?
H41A C41 H41C 109.5 . . ?
H41B C41 H41C 109.5 . . ?
N39 C42 H42A 109.5 . . ?
N39 C42 H42B 109.5 . . ?
H42A C42 H42B 109.5 . . ?
N39 C42 H42C 109.5 . . ?
H42A C42 H42C 109.5 . . ?
H42B C42 H42C 109.5 . . ?
N43 C43 H43A 109.5 . . ?
N43 C43 H43B 109.5 . . ?
H43A C43 H43B 109.5 . . ?
N43 C43 H43C 109.5 . . ?
H43A C43 H43C 109.5 . . ?
H43B C43 H43C 109.5 . . ?
C43 N43 C46 112.9(7) . . ?
C43 N43 C44 110.6(7) . . ?
C46 N43 C44 109.5(6) . . ?
C43 N43 C45 107.8(7) . . ?
C46 N43 C45 108.0(7) . . ?
C44 N43 C45 107.8(6) . . ?
N43 C44 H44A 109.5 . . ?
N43 C44 H44B 109.5 . . ?
H44A C44 H44B 109.5 . . ?
N43 C44 H44C 109.5 . . ?
H44A C44 H44C 109.5 . . ?
H44B C44 H44C 109.5 . . ?
N43 C45 H45A 109.5 . . ?
N43 C45 H45B 109.5 . . ?
H45A C45 H45B 109.5 . . ?
N43 C45 H45C 109.5 . . ?
H45A C45 H45C 109.5 . . ?
H45B C45 H45C 109.5 . . ?
N43 C46 H46A 109.5 . . ?
N43 C46 H46B 109.5 . . ?
H46A C46 H46B 109.5 . . ?
N43 C46 H46C 109.5 . . ?
H46A C46 H46C 109.5 . . ?
H46B C46 H46C 109.5 . . ?
N47 C47 H47A 109.5 . . ?
N47 C47 H47B 109.5 . . ?
H47A C47 H47B 109.5 . . ?
N47 C47 H47C 109.5 . . ?
H47A C47 H47C 109.5 . . ?
H47B C47 H47C 109.5 . . ?
C50 N47 C48 108.2(8) . . ?
C50 N47 C47 108.8(7) . . ?
C48 N47 C47 111.1(6) . . ?
C50 N47 C49 113.9(9) . . ?
C48 N47 C49 105.6(7) . . ?
C47 N47 C49 109.3(7) . . ?
N47 C48 H48A 109.5 . . ?
N47 C48 H48B 109.5 . . ?
H48A C48 H48B 109.5 . . ?
N47 C48 H48C 109.5 . . ?
H48A C48 H48C 109.5 . . ?
H48B C48 H48C 109.5 . . ?
N47 C49 H49A 109.5 . . ?
N47 C49 H49B 109.5 . . ?
H49A C49 H49B 109.5 . . ?
N47 C49 H49C 109.5 . . ?
H49A C49 H49C 109.5 . . ?
H49B C49 H49C 109.5 . . ?
N47 C50 H50A 109.5 . . ?
N47 C50 H50B 109.5 . . ?
H50A C50 H50B 109.5 . . ?
N47 C50 H50C 109.5 . . ?
H50A C50 H50C 109.5 . . ?
H50B C50 H50C 109.5 . . ?
N51 C51 H51A 109.5 . . ?
N51 C51 H51B 109.5 . . ?
H51A C51 H51B 109.5 . . ?
N51 C51 H51C 109.5 . . ?
H51A C51 H51C 109.5 . . ?
H51B C51 H51C 109.5 . . ?
C52 N51 C53 110.6(6) . . ?
C52 N51 C51 109.2(6) . . ?
C53 N51 C51 107.6(5) . . ?
C52 N51 C54 110.1(6) . . ?
C53 N51 C54 109.8(5) . . ?
C51 N51 C54 109.4(5) . . ?
N51 C52 H52A 109.5 . . ?
N51 C52 H52B 109.5 . . ?
H52A C52 H52B 109.5 . . ?
N51 C52 H52C 109.5 . . ?
H52A C52 H52C 109.5 . . ?
H52B C52 H52C 109.5 . . ?
N51 C53 H53A 109.5 . . ?
N51 C53 H53B 109.5 . . ?
H53A C53 H53B 109.5 . . ?
N51 C53 H53C 109.5 . . ?
H53A C53 H53C 109.5 . . ?
H53B C53 H53C 109.5 . . ?
N51 C54 H54A 109.5 . . ?
N51 C54 H54B 109.5 . . ?
H54A C54 H54B 109.5 . . ?
N51 C54 H54C 109.5 . . ?
H54A C54 H54C 109.5 . . ?
H54B C54 H54C 109.5 . . ?
N55 C55 H55A 109.5 . . ?
N55 C55 H55B 109.5 . . ?
H55A C55 H55B 109.5 . . ?
N55 C55 H55C 109.5 . . ?
H55A C55 H55C 109.5 . . ?
H55B C55 H55C 109.5 . . ?
C56 N55 C55 111.0(6) . . ?
C56 N55 C58 108.5(7) . . ?
C55 N55 C58 109.1(6) . . ?
C56 N55 C57 110.7(6) . . ?
C55 N55 C57 109.4(6) . . ?
C58 N55 C57 108.0(5) . . ?
N55 C56 H56A 109.5 . . ?
N55 C56 H56B 109.5 . . ?
H56A C56 H56B 109.5 . . ?
N55 C56 H56C 109.5 . . ?
H56A C56 H56C 109.5 . . ?
H56B C56 H56C 109.5 . . ?
N55 C57 H57A 109.5 . . ?
N55 C57 H57B 109.5 . . ?
H57A C57 H57B 109.5 . . ?
N55 C57 H57C 109.5 . . ?
H57A C57 H57C 109.5 . . ?
H57B C57 H57C 109.5 . . ?
N55 C58 H58A 109.5 . . ?
N55 C58 H58B 109.5 . . ?
H58A C58 H58B 109.5 . . ?
N55 C58 H58C 109.5 . . ?
H58A C58 H58C 109.5 . . ?
H58B C58 H58C 109.5 . . ?
H61A O61 H61B 104.2 . . ?
H64A O64 H64B 106(12) . . ?
H65A O65 H65B 106(7) . . ?
H66A O66 H66B 121.3 . . ?
H67A O67 H67B 97.9 . . ?
H68A O68 H68B 106.9 . . ?
H69A O69 H69B 105.6 . . ?
H70A O70 H70B 121.1 . . ?
H71A O71 H71B 106(6) . . ?
H72A O72 H72B 107(10) . . ?
H73A O73 H73B 106(7) . . ?
H74A O74 H74B 107(8) . . ?
H75A O75 H75B 112(9) . . ?
H77A O77 H77B 108(7) . . ?
H78A O78 H78B 111(6) . . ?
H79A O79 H79B 107.0 . . ?
H81A O81 H81B 106(7) . . ?
H82A O82 H82B 108(7) . . ?

loop_
_geom_bond_atom_site_label_1
_geom_bond_atom_site_label_2
_geom_bond_distance
_geom_bond_site_symmetry_2
_geom_bond_publ_flag
Nb1 O1 1.763(4) . ?
Nb1 O4 1.943(4) . ?
Nb1 O3 1.979(4) . ?
Nb1 O5 2.012(4) . ?
Nb1 O2 2.048(5) . ?
Nb1 O14 2.512(4) . ?
Nb1 Nb2 3.2314(10) . ?
Nb1 Nb3 3.3466(8) . ?
Nb2 O6 1.809(4) . ?
Nb2 O2 1.815(4) . ?
Nb2 O7 2.001(4) . ?
Nb2 O13 2.028(4) . ?
Nb2 O14 2.190(4) . ?
Nb2 O23 2.222(4) . ?
Nb2 Nb7 3.2381(10) . ?
Nb2 Nb3 3.3486(9) . ?
Nb2 Nb5 3.3574(9) . ?
Nb3 O8 1.766(4) . ?
Nb3 O9 1.918(4) . ?
Nb3 O3 1.919(5) . ?
Nb3 O7 2.104(4) . ?
Nb3 O20 2.112(4) . ?
Nb3 O14 2.398(4) . ?
Nb3 Nb8 3.2686(9) . ?
Nb3 Nb4 3.3362(8) . ?
Nb4 O10 1.746(4) . ?
Nb4 O4 1.960(4) . ?
Nb4 O11 1.986(4) . ?
Nb4 O9 2.009(4) . ?
Nb4 O21 2.078(4) . ?
Nb4 O14 2.486(4) . ?
Nb4 Nb9 3.2405(10) . ?
Nb4 Nb5 3.3415(8) . ?
Nb5 O12 1.768(4) . ?
Nb5 O11 1.898(4) . ?
Nb5 O5 1.929(4) . ?
Nb5 O13 2.086(4) . ?
Nb5 O22 2.124(4) . ?
Nb5 O14 2.423(4) . ?
Nb5 Nb6 3.2655(9) . ?
Nb6 O15 1.770(4) . ?
Nb6 O16 1.906(4) . ?
Nb6 O24 1.914(4) . ?
Nb6 O22 2.102(4) . ?
Nb6 O13 2.127(4) . ?
Nb6 O23 2.398(4) . ?
Nb6 Nb7 3.3220(9) . ?
Nb6 Nb9 3.3336(9) . ?
Nb6 Nb10 3.3429(8) . ?
Nb7 O17 1.759(5) . ?
Nb7 O25 1.963(5) . ?
Nb7 O16 1.977(4) . ?
Nb7 O18 1.986(4) . ?
Nb7 O6 2.076(5) . ?
Nb7 O23 2.487(4) . ?
Nb7 Nb8 3.3367(8) . ?
Nb8 O19 1.764(4) . ?
Nb8 O18 1.900(4) . ?
Nb8 O26 1.925(4) . ?
Nb8 O20 2.111(4) . ?
Nb8 O7 2.121(4) . ?
Nb8 O23 2.414(4) . ?
Nb8 Nb10 3.3403(9) . ?
Nb9 O21 1.814(4) . ?
Nb9 O27 1.824(4) . ?
Nb9 O22 2.003(4) . ?
Nb9 O20 2.020(4) . ?
Nb9 O23 2.183(4) . ?
Nb9 O14 2.209(4) . ?
Nb9 Nb10 3.2210(10) . ?
Nb10 O28 1.761(5) . ?
Nb10 O25 1.958(5) . ?
Nb10 O26 1.975(4) . ?
Nb10 O24 1.986(4) . ?
Nb10 O27 2.052(4) . ?
Nb10 O23 2.500(4) . ?
C31 N31 1.505(10) . ?
C31 H31A 0.9800 . ?
C31 H31B 0.9800 . ?
C31 H31C 0.9800 . ?
N31 C32 1.486(9) . ?
N31 C33 1.495(8) . ?
N31 C34 1.500(9) . ?
C32 H32A 0.9800 . ?
C32 H32B 0.9800 . ?
C32 H32C 0.9800 . ?
C33 H33A 0.9800 . ?
C33 H33B 0.9800 . ?
C33 H33C 0.9800 . ?
C34 H34A 0.9800 . ?
C34 H34B 0.9800 . ?
C34 H34C 0.9800 . ?
C35 N35 1.480(9) . ?
C35 H35A 0.9800 . ?
C35 H35B 0.9800 . ?
C35 H35C 0.9800 . ?
N35 C36 1.483(8) . ?
N35 C38 1.490(8) . ?
N35 C37 1.499(9) . ?
C36 H36A 0.9800 . ?
C36 H36B 0.9800 . ?
C36 H36C 0.9800 . ?
C37 H37A 0.9800 . ?
C37 H37B 0.9800 . ?
C37 H37C 0.9800 . ?
C38 H38A 0.9800 . ?
C38 H38B 0.9800 . ?
C38 H38C 0.9800 . ?
C39 N39 1.478(9) . ?
C39 H39A 0.9800 . ?
C39 H39B 0.9800 . ?
C39 H39C 0.9800 . ?
N39 C42 1.478(9) . ?
N39 C40 1.482(14) . ?
N39 C41 1.543(13) . ?
C40 H40A 0.9800 . ?
C40 H40B 0.9800 . ?
C40 H40C 0.9800 . ?
C41 H41A 0.9800 . ?
C41 H41B 0.9800 . ?
C41 H41C 0.9800 . ?
C42 H42A 0.9800 . ?
C42 H42B 0.9800 . ?
C42 H42C 0.9800 . ?
C43 N43 1.446(10) . ?
C43 H43A 0.9800 . ?
C43 H43B 0.9800 . ?
C43 H43C 0.9800 . ?
N43 C46 1.496(9) . ?
N43 C44 1.508(9) . ?
N43 C45 1.528(11) . ?
C44 H44A 0.9800 . ?
C44 H44B 0.9800 . ?
C44 H44C 0.9800 . ?
C45 H45A 0.9800 . ?
C45 H45B 0.9800 . ?
C45 H45C 0.9800 . ?
C46 H46A 0.9800 . ?
C46 H46B 0.9800 . ?
C46 H46C 0.9800 . ?
C47 N47 1.510(10) . ?
C47 H47A 0.9800 . ?
C47 H47B 0.9800 . ?
C47 H47C 0.9800 . ?
N47 C50 1.475(12) . ?
N47 C48 1.488(9) . ?
N47 C49 1.518(11) . ?
C48 H48A 0.9800 . ?
C48 H48B 0.9800 . ?
C48 H48C 0.9800 . ?
C49 H49A 0.9800 . ?
C49 H49B 0.9800 . ?
C49 H49C 0.9800 . ?
C50 H50A 0.9800 . ?
C50 H50B 0.9800 . ?
C50 H50C 0.9800 . ?
C51 N51 1.493(8) . ?
C51 H51A 0.9800 . ?
C51 H51B 0.9800 . ?
C51 H51C 0.9800 . ?
N51 C52 1.490(9) . ?
N51 C53 1.491(8) . ?
N51 C54 1.498(8) . ?
C52 H52A 0.9800 . ?
C52 H52B 0.9800 . ?
C52 H52C 0.9800 . ?
C53 H53A 0.9800 . ?
C53 H53B 0.9800 . ?
C53 H53C 0.9800 . ?
C54 H54A 0.9800 . ?
C54 H54B 0.9800 . ?
C54 H54C 0.9800 . ?
C55 N55 1.483(8) . ?
C55 H55A 0.9800 . ?
C55 H55B 0.9800 . ?
C55 H55C 0.9800 . ?
N55 C56 1.477(11) . ?
N55 C58 1.491(9) . ?
N55 C57 1.518(9) . ?
C56 H56A 0.9800 . ?
C56 H56B 0.9800 . ?
C56 H56C 0.9800 . ?
C57 H57A 0.9800 . ?
C57 H57B 0.9800 . ?
C57 H57C 0.9800 . ?
C58 H58A 0.9800 . ?
C58 H58B 0.9800 . ?
C58 H58C 0.9800 . ?
O61 H61A 0.8434 . ?
O61 H61B 0.8411 . ?
O64 H64A 0.84(5) . ?
O64 H64B 0.85(7) . ?
O65 H65A 0.84(2) . ?
O65 H65B 0.84(6) . ?
O66 H66A 0.8469 . ?
O66 H66B 0.8422 . ?
O67 H67A 0.8604 . ?
O67 H67B 0.8558 . ?
O68 H68A 0.8404 . ?
O68 H68B 0.8402 . ?
O69 H69A 0.8406 . ?
O69 H69B 0.8402 . ?
O70 H70A 0.8414 . ?
O70 H70B 0.8444 . ?
O71 H71A 0.84(6) . ?
O71 H71B 0.84(5) . ?
O72 H72A 0.84(6) . ?
O72 H72B 0.84(10) . ?
O73 H73A 0.84(3) . ?
O73 H73B 0.84(6) . ?
O74 H74A 0.84(3) . ?
O74 H74B 0.84(8) . ?
O75 H75A 0.84(5) . ?
O75 H75B 0.85(8) . ?
O77 H77A 0.84(6) . ?
O77 H77B 0.84(4) . ?
O78 H78A 0.84(6) . ?
O78 H78B 0.84(6) . ?
O79 H79A 0.8404 . ?
O79 H79B 0.8393 . ?
O81 H81A 0.85(7) . ?
O81 H81B 0.84(7) . ?
O82 H82A 0.84(4) . ?
O82 H82B 0.84(6) . ?

loop_
_geom_hbond_atom_site_label_D
_geom_hbond_atom_site_label_H
_geom_hbond_atom_site_label_A
_geom_hbond_distance_DH
_geom_hbond_distance_HA
_geom_hbond_distance_DA
_geom_hbond_angle_DHA
_geom_hbond_site_symmetry_A
O61 H61A O17 0.84 2.00 2.844(6) 180. .
O61 H61B O62 0.84 2.39 2.796(12) 110.0 .
O64 H64A O63 0.84(5) 2.19(9) 2.921(17) 146(14) .
O64 H64B O62 0.85(7) 2.61(11) 3.418(12) 161(14) .
O65 H65A O64 0.84(2) 2.05(2) 2.875(11) 169(9) .
O65 H65B O21 0.84(6) 1.99(6) 2.819(7) 167(7) 1_655
O66 H66B O76 0.84 2.41 2.845(7) 113. 2_666
O66 H66A O76 0.85 1.96 2.806(7) 180. .
O66 H66B O76 0.84 2.41 2.845(7) 113. 2_666
O67 H67A O71 0.86 1.99 2.851(7) 180. 1_554
O67 H67B O9 0.86 1.97 2.824(6) 179. 1_655
O68 H68A O63 0.84 1.94 2.698(11) 150. 2_676
O68 H68B O63 0.84 2.49 3.202(17) 144. .
O69 H69A O67 0.84 1.95 2.795(4) 180. 1_556
O69 H69B O77 0.84 2.02 2.842(5) 166. .
O70 H70A O19 0.84 1.99 2.783(5) 156. 1_656
O70 H70B O17 0.84 1.95 2.798(5) 179. 2_676
O71 H71A O8 0.84(6) 1.87(6) 2.705(6) 175(7) 1_656
O71 H71B O1 0.84(5) 1.96(3) 2.754(6) 157(7) 2_666
O72 H72B O19 0.84(10) 1.96(9) 2.759(7) 160(9) 1_656
O73 H73A O72 0.84(3) 1.87(3) 2.697(8) 166(10) .
O73 H73B O82 0.84(6) 2.03(4) 2.822(7) 157(10) 1_655
O74 H74A O76 0.84(3) 2.42(9) 2.891(9) 117(8) .
O74 H74B O77 0.84(8) 1.97(7) 2.755(8) 155(7) .
O75 H75A O70 0.84(5) 2.14(8) 2.765(8) 131(10) .
O77 H77A O78 0.84(6) 1.89(3) 2.710(7) 165(9) .
O77 H77B O80 0.84(6) 2.01(4) 2.797(8) 156(9) .
O78 H78A O10 0.84(6) 1.95(6) 2.757(6) 163(6) 2_566
O78 H78B O12 0.84(6) 1.96(6) 2.786(6) 174(7) .
O79 H79A O81 0.84 1.92 2.749(6) 170. .
O79 H79B O80 0.84 2.32 2.735(8) 111. .
O81 H81A O15 0.85(7) 1.97(4) 2.753(6) 153(7) .
O81 H81B O63 0.84(7) 2.13(6) 2.722(11) 127(6) 2_676
O82 H82A O15 0.84(4) 2.06(6) 2.687(6) 131(7) .
O82 H82B O12 0.84(6) 1.92(6) 2.761(6) 176(8) .
